data_4078288
loop_
_publ_author_name
'Chen, Fei'
'Fan, Shimin'
'Wang, Yibin'
'Chen, Jue'
'Luo, Yunjie'

_publ_section_title
;
 Unusual Si--H Bond Activation and Formation of Cationic Scandium Amide
 Complexes from a Mono(amidinate)-Ligated Scandium Bis(silylamide) Complex
 and Their Performance in Isoprene Polymerization
;
_journal_issue 9
_journal_name_full Organometallics
_journal_page_first 3730
_journal_paper_doi 10.1021/om3002119
_journal_volume 31
_journal_year 2012
_chemical_formula_moiety 'C47 H82 N4 O2 Sc Si4, C24 B F20, 0.5(C6 H14)'
_chemical_formula_sum 'C74 H89 B F20 N4 O2 Sc Si4'
_chemical_formula_weight 1614.62
_chemical_name_systematic
; 
? 
;
_space_group_IT_number 2
_symmetry_cell_setting triclinic
_symmetry_Int_Tables_number 2
_symmetry_space_group_name_Hall '-P 1'
_symmetry_space_group_name_H-M 'P -1'
_atom_sites_solution_hydrogens geom
_atom_sites_solution_primary direct
_atom_sites_solution_secondary difmap
_audit_creation_method SHELXL-97
_cell_angle_alpha 83.313(5)
_cell_angle_beta 81.325(5)
_cell_angle_gamma 79.149(4)
_cell_formula_units_Z 2
_cell_length_a 12.0543(7)
_cell_length_b 17.8419(11)
_cell_length_c 19.6145(12)
_cell_measurement_reflns_used 14796
_cell_measurement_temperature 293(2)
_cell_measurement_theta_max 25.3
_cell_measurement_theta_min 3.0
_cell_volume 4078.8(4)
_computing_cell_refinement CrystalClear
_computing_data_collection CrystalClear
_computing_data_reduction CrystalStructure
_computing_structure_refinement 'SHELXL-97 (Sheldrick, 1997)'
_computing_structure_solution 'SHELXS-97 (Sheldrick, 1990)'
_diffrn_ambient_temperature 293(2)
_diffrn_detector_area_resol_mean 7.31
_diffrn_measured_fraction_theta_full 0.992
_diffrn_measured_fraction_theta_max 0.992
_diffrn_measurement_device_type 'Rigaku Mercury'
_diffrn_measurement_method \w
_diffrn_radiation_monochromator graphite
_diffrn_radiation_source 'fine-focus sealed tube'
_diffrn_radiation_type MoK\a
_diffrn_radiation_wavelength 0.71070
_diffrn_reflns_av_R_equivalents 0.0306
_diffrn_reflns_av_sigmaI/netI 0.0442
_diffrn_reflns_limit_h_max 14
_diffrn_reflns_limit_h_min -14
_diffrn_reflns_limit_k_max 21
_diffrn_reflns_limit_k_min -21
_diffrn_reflns_limit_l_max 23
_diffrn_reflns_limit_l_min -23
_diffrn_reflns_number 39926
_diffrn_reflns_theta_full 25.35
_diffrn_reflns_theta_max 25.35
_diffrn_reflns_theta_min 3.02
_exptl_absorpt_coefficient_mu 0.240
_exptl_absorpt_correction_T_max 0.910
_exptl_absorpt_correction_T_min 0.795
_exptl_absorpt_correction_type multi-scan
_exptl_absorpt_process_details 'Jacobson, R. (1998) Private communication'
_exptl_crystal_colour colorless
_exptl_crystal_density_diffrn 1.315
_exptl_crystal_density_method 'not measured'
_exptl_crystal_description block
_exptl_crystal_F_000 1678
_exptl_crystal_size_max 0.80
_exptl_crystal_size_mid 0.80
_exptl_crystal_size_min 0.40
_refine_diff_density_max 0.937
_refine_diff_density_min -1.174
_refine_diff_density_rms 0.059
_refine_ls_extinction_method none
_refine_ls_goodness_of_fit_ref 1.125
_refine_ls_hydrogen_treatment mixed
_refine_ls_matrix_type full
_refine_ls_number_parameters 955
_refine_ls_number_reflns 14857
_refine_ls_number_restraints 19
_refine_ls_restrained_S_all 1.126
_refine_ls_R_factor_all 0.1115
_refine_ls_R_factor_gt 0.0878
_refine_ls_shift/su_max 0.000
_refine_ls_shift/su_mean 0.000
_refine_ls_structure_factor_coef Fsqd
_refine_ls_weighting_details 'calc w=1/[\s^2^(Fo^2^)+(0.1021P)^2^+3.8094P] where P=(Fo^2^+2Fc^2^)/3'
_refine_ls_weighting_scheme calc
_refine_ls_wR_factor_gt 0.2143
_refine_ls_wR_factor_ref 0.2318
_reflns_number_gt 11522
_reflns_number_total 14857
_reflns_threshold_expression >2sigma(I)
_cod_data_source_file om3002119_si_003.cif
_cod_data_source_block shelxl
_cod_database_code 4078288

loop_
_symmetry_equiv_pos_as_xyz
'x, y, z'
'-x, -y, -z'

loop_
_atom_site_label
_atom_site_type_symbol
_atom_site_fract_x
_atom_site_fract_y
_atom_site_fract_z
_atom_site_U_iso_or_equiv
_atom_site_adp_type
_atom_site_occupancy
_atom_site_symmetry_multiplicity
_atom_site_calc_flag
_atom_site_refinement_flags
_atom_site_disorder_assembly
_atom_site_disorder_group
Sc1 Sc 0.27435(6) 0.24395(4) 0.25329(3) 0.03714(19) Uani 1 1 d . . .
Si1 Si 0.45961(11) 0.27762(7) 0.15138(6) 0.0572(3) Uani 1 1 d . . .
H1 H 0.379(3) 0.228(2) 0.1462(18) 0.041(10) Uiso 1 1 d . . .
Si2 Si 0.45519(11) 0.37068(7) 0.27274(7) 0.0568(3) Uani 1 1 d . . .
Si3 Si 0.6490(4) 0.4570(3) 0.2255(3) 0.0939(15) Uiso 0.50 1 d PD A 1
H3 H 0.624(4) 0.5247(14) 0.1760(12) 0.113 Uiso 0.50 1 d PD B 1
Si3' Si 0.6320(4) 0.4767(3) 0.2083(2) 0.0848(13) Uiso 0.50 1 d PD A 2
H3' H 0.583(4) 0.5355(18) 0.1570(11) 0.102 Uiso 0.50 1 d PD C 2
Si4 Si 0.40931(15) 0.51283(9) 0.17725(10) 0.0877(5) Uani 1 1 d D . .
H4 H 0.318(4) 0.474(3) 0.176(3) 0.090(16) Uiso 1 1 d . . .
F1 F 0.8132(3) 0.65092(17) 0.30738(15) 0.0870(9) Uani 1 1 d . . .
F2 F 0.9055(4) 0.5915(2) 0.41841(17) 0.1202(14) Uani 1 1 d . . .
F3 F 1.1084(5) 0.6211(3) 0.4403(2) 0.1479(19) Uani 1 1 d . . .
F4 F 1.2220(4) 0.7128(2) 0.3425(2) 0.1164(13) Uani 1 1 d . . .
F5 F 1.1357(3) 0.76816(19) 0.22713(16) 0.0847(9) Uani 1 1 d . . .
F6 F 1.1221(3) 0.78105(19) 0.07675(16) 0.0864(9) Uani 1 1 d . . .
F7 F 1.2480(3) 0.6801(3) -0.0029(2) 0.1247(14) Uani 1 1 d . . .
F8 F 1.2069(4) 0.5331(2) 0.0076(2) 0.1383(16) Uani 1 1 d . . .
F9 F 1.0327(4) 0.49299(18) 0.1003(2) 0.1170(13) Uani 1 1 d . . .
F10 F 0.9025(3) 0.59382(16) 0.17853(16) 0.0886(9) Uani 1 1 d . . .
F11 F 0.7904(3) 0.70286(17) 0.07982(14) 0.0785(8) Uani 1 1 d . . .
F12 F 0.5677(3) 0.7260(2) 0.0846(2) 0.1147(13) Uani 1 1 d . . .
F13 F 0.4280(3) 0.7867(3) 0.1948(3) 0.1373(16) Uani 1 1 d . . .
F14 F 0.5224(3) 0.8251(2) 0.3004(2) 0.1178(14) Uani 1 1 d . . .
F15 F 0.7452(3) 0.81020(16) 0.29427(15) 0.0774(8) Uani 1 1 d . . .
F16 F 0.8926(2) 0.83163(15) 0.05286(13) 0.0698(7) Uani 1 1 d . . .
F17 F 0.8835(3) 0.97903(18) 0.01391(16) 0.0939(10) Uani 1 1 d . . .
F18 F 0.9130(3) 1.07712(17) 0.10353(19) 0.0986(10) Uani 1 1 d . . .
F19 F 0.9533(3) 1.02225(17) 0.23278(16) 0.0918(10) Uani 1 1 d . . .
F20 F 0.9564(3) 0.87600(16) 0.27585(13) 0.0801(9) Uani 1 1 d . . .
O1 O 0.1355(2) 0.33397(15) 0.29705(14) 0.0545(7) Uani 1 1 d . . .
O2 O 0.1576(2) 0.25463(16) 0.17664(13) 0.0514(7) Uani 1 1 d . . .
N1 N 0.2394(2) 0.17206(16) 0.35091(14) 0.0361(6) Uani 1 1 d . . .
N2 N 0.3438(2) 0.12216(15) 0.25763(14) 0.0342(6) Uani 1 1 d . . .
N3 N 0.3997(3) 0.30917(18) 0.23050(16) 0.0488(8) Uani 1 1 d . . .
N4 N 0.5074(3) 0.4434(2) 0.2167(2) 0.0657(10) Uani 1 1 d . A .
C1 C 0.2925(3) 0.1077(2) 0.32231(17) 0.0351(7) Uani 1 1 d . . .
C2 C 0.2888(3) 0.0283(2) 0.35598(19) 0.0412(8) Uani 1 1 d . . .
C3 C 0.2978(3) 0.0076(2) 0.4259(2) 0.0518(10) Uani 1 1 d . . .
H3A H 0.3061 0.0440 0.4542 0.062 Uiso 1 1 calc R . .
C4 C 0.2944(4) -0.0669(3) 0.4533(3) 0.0661(13) Uani 1 1 d . . .
H4A H 0.3021 -0.0805 0.4998 0.079 Uiso 1 1 calc R . .
C5 C 0.2800(4) -0.1204(3) 0.4133(3) 0.0775(16) Uani 1 1 d . . .
H5 H 0.2773 -0.1703 0.4325 0.093 Uiso 1 1 calc R . .
C6 C 0.2692(4) -0.1007(3) 0.3445(3) 0.0734(15) Uani 1 1 d . . .
H6 H 0.2585 -0.1373 0.3172 0.088 Uiso 1 1 calc R . .
C7 C 0.2744(4) -0.0268(2) 0.3157(2) 0.0572(11) Uani 1 1 d . . .
H7 H 0.2682 -0.0141 0.2690 0.069 Uiso 1 1 calc R . .
C8 C 0.1746(3) 0.1694(2) 0.41872(17) 0.0394(8) Uani 1 1 d . . .
C9 C 0.2191(4) 0.1954(2) 0.47266(19) 0.0461(9) Uani 1 1 d . . .
C10 C 0.1576(5) 0.1909(3) 0.5387(2) 0.0625(12) Uani 1 1 d . . .
H10 H 0.1865 0.2062 0.5752 0.075 Uiso 1 1 calc R . .
C11 C 0.0562(5) 0.1648(3) 0.5516(2) 0.0692(14) Uani 1 1 d . . .
H11 H 0.0175 0.1620 0.5963 0.083 Uiso 1 1 calc R . .
C12 C 0.0122(4) 0.1430(3) 0.4985(2) 0.0592(11) Uani 1 1 d . . .
H12 H -0.0578 0.1265 0.5074 0.071 Uiso 1 1 calc R . .
C13 C 0.0692(3) 0.1446(2) 0.43104(19) 0.0448(9) Uani 1 1 d . . .
C14 C 0.3301(4) 0.2265(2) 0.4617(2) 0.0559(11) Uani 1 1 d . . .
H14 H 0.3464 0.2421 0.4121 0.067 Uiso 1 1 calc R . .
C15 C 0.3227(6) 0.2968(3) 0.5003(3) 0.0841(16) Uani 1 1 d . . .
H15A H 0.2562 0.3333 0.4907 0.126 Uiso 1 1 calc R . .
H15B H 0.3895 0.3196 0.4853 0.126 Uiso 1 1 calc R . .
H15C H 0.3178 0.2820 0.5491 0.126 Uiso 1 1 calc R . .
C16 C 0.4301(5) 0.1670(3) 0.4814(3) 0.0817(15) Uani 1 1 d . . .
H16A H 0.4148 0.1483 0.5292 0.123 Uiso 1 1 calc R . .
H16B H 0.4976 0.1897 0.4746 0.123 Uiso 1 1 calc R . .
H16C H 0.4414 0.1253 0.4529 0.123 Uiso 1 1 calc R . .
C17 C 0.0142(3) 0.1183(3) 0.3758(2) 0.0519(10) Uani 1 1 d . . .
H17 H 0.0681 0.1174 0.3330 0.062 Uiso 1 1 calc R . .
C18 C -0.0949(4) 0.1740(3) 0.3612(3) 0.0793(15) Uani 1 1 d . . .
H18A H -0.1502 0.1744 0.4019 0.119 Uiso 1 1 calc R . .
H18B H -0.1250 0.1579 0.3238 0.119 Uiso 1 1 calc R . .
H18C H -0.0776 0.2246 0.3487 0.119 Uiso 1 1 calc R . .
C19 C -0.0119(4) 0.0370(3) 0.3952(2) 0.0670(12) Uani 1 1 d . . .
H19A H 0.0555 0.0033 0.4074 0.101 Uiso 1 1 calc R . .
H19B H -0.0365 0.0194 0.3565 0.101 Uiso 1 1 calc R . .
H19C H -0.0711 0.0375 0.4340 0.101 Uiso 1 1 calc R . .
C20 C 0.4298(3) 0.06742(19) 0.22285(18) 0.0378(8) Uani 1 1 d . . .
C21 C 0.5316(3) 0.0375(2) 0.2509(2) 0.0446(9) Uani 1 1 d . . .
C22 C 0.6148(4) -0.0123(3) 0.2132(2) 0.0611(12) Uani 1 1 d . . .
H22 H 0.6826 -0.0322 0.2311 0.073 Uiso 1 1 calc R . .
C23 C 0.5997(4) -0.0328(3) 0.1507(3) 0.0704(13) Uani 1 1 d . . .
H23 H 0.6564 -0.0666 0.1267 0.084 Uiso 1 1 calc R . .
C24 C 0.5007(4) -0.0033(3) 0.1236(2) 0.0619(12) Uani 1 1 d . . .
H24 H 0.4910 -0.0177 0.0811 0.074 Uiso 1 1 calc R . .
C25 C 0.4145(3) 0.0474(2) 0.1577(2) 0.0486(9) Uani 1 1 d . . .
C26 C 0.5574(4) 0.0562(3) 0.3199(2) 0.0555(10) Uani 1 1 d . . .
H26 H 0.4890 0.0882 0.3417 0.067 Uiso 1 1 calc R . .
C27 C 0.6546(5) 0.1012(4) 0.3111(4) 0.0960(19) Uani 1 1 d . . .
H27A H 0.7231 0.0706 0.2907 0.144 Uiso 1 1 calc R . .
H27B H 0.6655 0.1140 0.3555 0.144 Uiso 1 1 calc R . .
H27C H 0.6365 0.1473 0.2815 0.144 Uiso 1 1 calc R . .
C28 C 0.5848(5) -0.0156(3) 0.3690(3) 0.0781(15) Uani 1 1 d . . .
H28A H 0.5261 -0.0460 0.3722 0.117 Uiso 1 1 calc R . .
H28B H 0.5892 -0.0011 0.4140 0.117 Uiso 1 1 calc R . .
H28C H 0.6566 -0.0450 0.3515 0.117 Uiso 1 1 calc R . .
C29 C 0.3085(4) 0.0766(3) 0.1238(2) 0.0643(12) Uani 1 1 d . . .
H29 H 0.2619 0.1175 0.1502 0.077 Uiso 1 1 calc R . .
C30 C 0.3348(6) 0.1100(4) 0.0495(3) 0.0897(18) Uani 1 1 d . . .
H30A H 0.3855 0.1460 0.0477 0.135 Uiso 1 1 calc R . .
H30B H 0.2654 0.1357 0.0328 0.135 Uiso 1 1 calc R . .
H30C H 0.3702 0.0695 0.0210 0.135 Uiso 1 1 calc R . .
C31 C 0.2385(6) 0.0143(5) 0.1249(4) 0.113(2) Uani 1 1 d . . .
H31A H 0.2827 -0.0267 0.0997 0.170 Uiso 1 1 calc R . .
H31B H 0.1710 0.0349 0.1038 0.170 Uiso 1 1 calc R . .
H31C H 0.2173 -0.0049 0.1720 0.170 Uiso 1 1 calc R . .
C32 C 0.6044(5) 0.2202(4) 0.1431(3) 0.0887(17) Uani 1 1 d . . .
H32A H 0.6570 0.2496 0.1544 0.133 Uiso 1 1 calc R . .
H32B H 0.6262 0.2067 0.0964 0.133 Uiso 1 1 calc R . .
H32C H 0.6054 0.1744 0.1742 0.133 Uiso 1 1 calc R . .
C33 C 0.4487(6) 0.3477(3) 0.0742(2) 0.0848(17) Uani 1 1 d . . .
H33A H 0.3762 0.3811 0.0794 0.127 Uiso 1 1 calc R . .
H33B H 0.4558 0.3209 0.0336 0.127 Uiso 1 1 calc R . .
H33C H 0.5085 0.3774 0.0695 0.127 Uiso 1 1 calc R . .
C34 C 0.5701(6) 0.3134(4) 0.3201(4) 0.0969(19) Uani 1 1 d . . .
H34A H 0.5409 0.2729 0.3497 0.145 Uiso 1 1 calc R . .
H34B H 0.5966 0.3459 0.3475 0.145 Uiso 1 1 calc R . .
H34C H 0.6321 0.2919 0.2874 0.145 Uiso 1 1 calc R . .
C35 C 0.3419(5) 0.4168(3) 0.3380(3) 0.0784(15) Uani 1 1 d . . .
H35A H 0.2845 0.4503 0.3146 0.118 Uiso 1 1 calc R . .
H35B H 0.3747 0.4458 0.3654 0.118 Uiso 1 1 calc R . .
H35C H 0.3080 0.3780 0.3674 0.118 Uiso 1 1 calc R . .
C36 C 0.681(3) 0.4791(17) 0.3096(10) 0.196(11) Uiso 0.50 1 d PD A 1
C36' C 0.6507(18) 0.5167(12) 0.2893(9) 0.136(6) Uiso 0.50 1 d PD A 2
C37 C 0.7659(17) 0.3820(12) 0.1924(12) 0.147(8) Uiso 0.50 1 d PD A 1
C37' C 0.7564(13) 0.4085(10) 0.1715(9) 0.107(5) Uiso 0.50 1 d PD A 2
C38 C 0.3313(13) 0.5970(8) 0.2212(8) 0.103(3) Uiso 0.50 1 d PD D 1
C38' C 0.3860(13) 0.5995(8) 0.2328(8) 0.103(3) Uiso 0.50 1 d PD D 2
C39 C 0.4836(12) 0.5466(9) 0.0913(6) 0.090(3) Uiso 0.50 1 d PD D 1
C39' C 0.4445(12) 0.5471(9) 0.0825(6) 0.090(3) Uiso 0.50 1 d PD D 2
C40 C 0.0948(5) 0.4011(3) 0.2518(3) 0.0845(12) Uani 1 1 d . . .
H40A H 0.0476 0.3881 0.2206 0.101 Uiso 1 1 calc R . .
H40B H 0.1584 0.4213 0.2245 0.101 Uiso 1 1 calc R . .
C41 C 0.0272(5) 0.4585(3) 0.2982(3) 0.0845(12) Uani 1 1 d . . .
H41A H 0.0730 0.4951 0.3061 0.101 Uiso 1 1 calc R . .
H41B H -0.0393 0.4860 0.2781 0.101 Uiso 1 1 calc R . .
C42 C -0.0063(6) 0.4147(3) 0.3622(3) 0.1092(17) Uani 1 1 d . . .
H42A H -0.0827 0.4043 0.3629 0.131 Uiso 1 1 calc R . .
H42B H -0.0061 0.4433 0.4013 0.131 Uiso 1 1 calc R . .
C43 C 0.0746(6) 0.3426(3) 0.3669(3) 0.1092(17) Uani 1 1 d . . .
H43A H 0.0348 0.3001 0.3825 0.131 Uiso 1 1 calc R . .
H43B H 0.1274 0.3445 0.3991 0.131 Uiso 1 1 calc R . .
C44 C 0.0535(4) 0.2226(3) 0.1899(3) 0.0678(13) Uani 1 1 d . . .
H44A H -0.0021 0.2508 0.2230 0.081 Uiso 1 1 calc R . .
H44B H 0.0687 0.1693 0.2079 0.081 Uiso 1 1 calc R . .
C45 C 0.0110(6) 0.2304(4) 0.1206(3) 0.0942(19) Uani 1 1 d . . .
H45A H 0.0419 0.1854 0.0960 0.113 Uiso 1 1 calc R . .
H45B H -0.0716 0.2376 0.1260 0.113 Uiso 1 1 calc R . .
C46 C 0.0517(5) 0.2980(3) 0.0839(3) 0.0787(15) Uani 1 1 d . . .
H46A H 0.0005 0.3445 0.0967 0.094 Uiso 1 1 calc R . .
H46B H 0.0584 0.2963 0.0342 0.094 Uiso 1 1 calc R . .
C47 C 0.1647(4) 0.2946(3) 0.1061(2) 0.0606(11) Uani 1 1 d . . .
H47A H 0.2243 0.2664 0.0751 0.073 Uiso 1 1 calc R . .
H47B H 0.1809 0.3457 0.1067 0.073 Uiso 1 1 calc R . .
C48 C 0.9663(4) 0.7160(2) 0.2612(2) 0.0577(11) Uani 1 1 d . . .
C49 C 0.9154(5) 0.6694(3) 0.3123(2) 0.0685(13) Uani 1 1 d . . .
C50 C 0.9618(7) 0.6372(3) 0.3720(3) 0.0851(18) Uani 1 1 d . . .
C51 C 1.0646(7) 0.6513(3) 0.3816(3) 0.092(2) Uani 1 1 d . . .
C52 C 1.1208(6) 0.6963(3) 0.3331(3) 0.0823(16) Uani 1 1 d . . .
C53 C 1.0730(5) 0.7262(3) 0.2743(3) 0.0700(13) Uani 1 1 d . . .
C54 C 1.0020(4) 0.6944(3) 0.1317(2) 0.0570(11) Uani 1 1 d . . .
C55 C 1.0934(4) 0.7106(3) 0.0850(2) 0.0668(12) Uani 1 1 d . . .
C56 C 1.1618(5) 0.6586(4) 0.0428(3) 0.0837(16) Uani 1 1 d . . .
C57 C 1.1425(6) 0.5856(4) 0.0478(3) 0.0915(19) Uani 1 1 d . . .
C58 C 1.0538(6) 0.5647(3) 0.0939(3) 0.0839(17) Uani 1 1 d . . .
C59 C 0.9871(5) 0.6189(3) 0.1340(2) 0.0681(13) Uani 1 1 d . . .
C60 C 0.7828(4) 0.7533(2) 0.1876(2) 0.0557(11) Uani 1 1 d . . .
C61 C 0.7289(4) 0.7340(3) 0.1366(3) 0.0646(12) Uani 1 1 d . . .
C62 C 0.6120(5) 0.7451(3) 0.1382(3) 0.0801(15) Uani 1 1 d . . .
C63 C 0.5418(5) 0.7756(3) 0.1925(4) 0.0918(18) Uani 1 1 d . . .
C64 C 0.5885(5) 0.7948(3) 0.2462(3) 0.0822(16) Uani 1 1 d . . .
C65 C 0.7050(4) 0.7852(3) 0.2415(3) 0.0647(12) Uani 1 1 d . . .
C66 C 0.9288(3) 0.8435(2) 0.1664(2) 0.0496(9) Uani 1 1 d . . .
C67 C 0.9099(4) 0.8764(3) 0.1001(2) 0.0548(10) Uani 1 1 d . . .
C68 C 0.9043(4) 0.9525(3) 0.0784(2) 0.0631(12) Uani 1 1 d . . .
C69 C 0.9193(4) 1.0018(3) 0.1233(3) 0.0653(12) Uani 1 1 d . . .
C70 C 0.9377(4) 0.9742(3) 0.1884(2) 0.0622(12) Uani 1 1 d . . .
C71 C 0.9417(4) 0.8970(3) 0.2089(2) 0.0573(11) Uani 1 1 d . . .
C72 C 0.615(3) 0.3351(17) 0.5351(17) 0.217(5) Uiso 0.50 1 d PD . .
C73 C 0.597(3) 0.4192(17) 0.5399(17) 0.217(5) Uiso 0.50 1 d PD . .
C74 C 0.476(2) 0.4563(19) 0.5295(16) 0.217(5) Uiso 0.50 1 d PD . .
C75 C 0.465(3) 0.5414(19) 0.5127(16) 0.217(5) Uiso 0.50 1 d PD . .
C76 C 0.340(2) 0.5680(17) 0.5113(17) 0.217(5) Uiso 0.50 1 d PD . .
C77 C 0.315(3) 0.6550(17) 0.5125(17) 0.217(5) Uiso 0.50 1 d PD . .
B1 B 0.9194(4) 0.7517(3) 0.1872(2) 0.0542(12) Uani 1 1 d . . .

loop_
_atom_site_aniso_label
_atom_site_aniso_U_11
_atom_site_aniso_U_22
_atom_site_aniso_U_33
_atom_site_aniso_U_23
_atom_site_aniso_U_13
_atom_site_aniso_U_12
Sc1 0.0444(4) 0.0330(4) 0.0319(3) 0.0003(3) -0.0018(3) -0.0059(3)
Si1 0.0677(8) 0.0582(7) 0.0453(6) 0.0006(5) 0.0066(6) -0.0245(6)
Si2 0.0657(8) 0.0504(7) 0.0574(7) -0.0047(5) -0.0081(6) -0.0180(6)
Si4 0.0916(11) 0.0586(9) 0.0997(12) 0.0138(8) 0.0115(9) -0.0116(8)
F1 0.109(3) 0.0696(19) 0.0715(19) 0.0051(15) 0.0115(17) -0.0123(17)
F2 0.186(4) 0.078(2) 0.068(2) 0.0175(17) 0.014(2) 0.009(2)
F3 0.222(5) 0.128(3) 0.081(2) 0.012(2) -0.071(3) 0.028(3)
F4 0.126(3) 0.114(3) 0.114(3) -0.020(2) -0.066(3) 0.012(2)
F5 0.0774(19) 0.096(2) 0.079(2) -0.0032(17) -0.0200(16) -0.0059(17)
F6 0.0782(19) 0.091(2) 0.086(2) -0.0146(17) 0.0124(16) -0.0172(17)
F7 0.102(3) 0.142(3) 0.107(3) -0.028(2) 0.045(2) -0.001(2)
F8 0.147(4) 0.119(3) 0.123(3) -0.056(3) 0.019(3) 0.040(3)
F9 0.175(4) 0.0544(19) 0.110(3) -0.0221(18) -0.007(3) 0.011(2)
F10 0.119(3) 0.0521(16) 0.082(2) -0.0014(14) 0.0143(18) -0.0076(16)
F11 0.092(2) 0.083(2) 0.0651(17) -0.0240(15) -0.0083(15) -0.0172(16)
F12 0.105(3) 0.116(3) 0.142(3) -0.030(2) -0.046(2) -0.032(2)
F13 0.067(2) 0.133(3) 0.217(5) -0.043(3) -0.012(3) -0.021(2)
F14 0.079(2) 0.117(3) 0.148(3) -0.057(3) 0.038(2) -0.007(2)
F15 0.0839(19) 0.0740(18) 0.0686(17) -0.0257(14) 0.0034(15) 0.0019(15)
F16 0.096(2) 0.0667(16) 0.0547(15) -0.0037(12) -0.0293(14) -0.0204(14)
F17 0.136(3) 0.085(2) 0.0744(19) 0.0277(16) -0.0537(19) -0.043(2)
F18 0.135(3) 0.0556(18) 0.111(3) 0.0077(17) -0.033(2) -0.0278(18)
F19 0.134(3) 0.0715(19) 0.078(2) -0.0258(16) -0.0188(19) -0.0237(19)
F20 0.126(3) 0.0710(18) 0.0434(14) -0.0126(13) -0.0181(15) -0.0076(17)
O1 0.0622(17) 0.0433(15) 0.0495(16) -0.0019(12) -0.0034(13) 0.0081(13)
O2 0.0563(17) 0.0543(17) 0.0423(15) -0.0010(12) -0.0086(13) -0.0074(13)
N1 0.0397(16) 0.0362(16) 0.0301(14) -0.0036(12) 0.0019(12) -0.0059(13)
N2 0.0394(16) 0.0317(15) 0.0294(14) -0.0010(11) -0.0008(12) -0.0049(12)
N3 0.058(2) 0.0447(18) 0.0439(18) 0.0015(14) -0.0016(15) -0.0179(16)
N4 0.065(2) 0.052(2) 0.080(3) -0.0059(19) 0.006(2) -0.0231(18)
C1 0.0361(18) 0.0373(19) 0.0328(18) -0.0021(14) -0.0067(14) -0.0077(15)
C2 0.0385(19) 0.0354(19) 0.046(2) -0.0015(16) 0.0045(16) -0.0063(15)
C3 0.052(2) 0.051(2) 0.048(2) 0.0093(18) -0.0045(18) -0.0057(19)
C4 0.064(3) 0.054(3) 0.067(3) 0.023(2) 0.002(2) -0.002(2)
C5 0.072(3) 0.037(2) 0.106(4) 0.011(3) 0.025(3) -0.006(2)
C6 0.084(4) 0.044(3) 0.087(4) -0.017(2) 0.027(3) -0.020(2)
C7 0.071(3) 0.041(2) 0.055(2) -0.0072(19) 0.012(2) -0.015(2)
C8 0.052(2) 0.0345(19) 0.0270(17) -0.0027(14) -0.0001(15) 0.0000(16)
C9 0.061(2) 0.039(2) 0.036(2) -0.0022(16) -0.0024(17) -0.0052(18)
C10 0.095(4) 0.058(3) 0.033(2) -0.0108(19) -0.001(2) -0.013(3)
C11 0.096(4) 0.066(3) 0.037(2) -0.008(2) 0.021(2) -0.015(3)
C12 0.063(3) 0.063(3) 0.047(2) -0.004(2) 0.016(2) -0.018(2)
C13 0.048(2) 0.040(2) 0.041(2) 0.0030(16) 0.0039(17) -0.0047(17)
C14 0.077(3) 0.053(2) 0.041(2) -0.0044(18) -0.012(2) -0.016(2)
C15 0.118(5) 0.079(4) 0.066(3) -0.021(3) -0.015(3) -0.035(3)
C16 0.073(3) 0.085(4) 0.091(4) -0.001(3) -0.026(3) -0.015(3)
C17 0.044(2) 0.065(3) 0.046(2) -0.0022(19) 0.0017(18) -0.019(2)
C18 0.054(3) 0.097(4) 0.084(4) 0.012(3) -0.015(3) -0.015(3)
C19 0.076(3) 0.069(3) 0.059(3) -0.004(2) 0.001(2) -0.029(3)
C20 0.042(2) 0.0326(18) 0.0356(18) -0.0017(14) 0.0041(15) -0.0060(15)
C21 0.041(2) 0.042(2) 0.047(2) 0.0018(17) -0.0010(17) -0.0055(17)
C22 0.044(2) 0.059(3) 0.070(3) 0.002(2) -0.002(2) 0.006(2)
C23 0.065(3) 0.068(3) 0.065(3) -0.015(2) 0.010(2) 0.014(2)
C24 0.069(3) 0.064(3) 0.045(2) -0.018(2) 0.009(2) 0.003(2)
C25 0.048(2) 0.053(2) 0.042(2) -0.0137(18) 0.0019(17) -0.0039(18)
C26 0.049(2) 0.057(3) 0.062(3) -0.001(2) -0.015(2) -0.008(2)
C27 0.092(4) 0.103(5) 0.111(5) -0.013(4) -0.032(4) -0.043(4)
C28 0.089(4) 0.071(3) 0.072(3) 0.008(3) -0.029(3) -0.002(3)
C29 0.062(3) 0.084(3) 0.046(2) -0.028(2) -0.009(2) 0.005(2)
C30 0.111(5) 0.098(4) 0.055(3) -0.017(3) -0.023(3) 0.013(3)
C31 0.099(5) 0.169(7) 0.089(4) -0.013(4) -0.032(4) -0.052(5)
C32 0.072(3) 0.099(4) 0.087(4) -0.008(3) 0.022(3) -0.020(3)
C33 0.126(5) 0.079(4) 0.052(3) 0.006(2) 0.005(3) -0.044(3)
C34 0.105(5) 0.086(4) 0.109(5) -0.008(4) -0.049(4) -0.011(3)
C35 0.108(4) 0.069(3) 0.062(3) -0.018(3) -0.001(3) -0.029(3)
C40 0.109(3) 0.051(2) 0.079(3) -0.0014(18) -0.011(2) 0.016(2)
C41 0.109(3) 0.051(2) 0.079(3) -0.0014(18) -0.011(2) 0.016(2)
C42 0.138(4) 0.070(3) 0.079(3) 0.004(2) 0.032(3) 0.039(3)
C43 0.138(4) 0.070(3) 0.079(3) 0.004(2) 0.032(3) 0.039(3)
C44 0.058(3) 0.073(3) 0.071(3) 0.007(2) -0.011(2) -0.016(2)
C45 0.095(4) 0.091(4) 0.111(5) -0.007(4) -0.048(4) -0.025(3)
C46 0.080(4) 0.092(4) 0.063(3) -0.002(3) -0.026(3) -0.004(3)
C47 0.076(3) 0.059(3) 0.042(2) 0.0059(19) -0.011(2) -0.004(2)
C48 0.073(3) 0.047(2) 0.044(2) -0.0045(18) 0.001(2) 0.007(2)
C49 0.090(4) 0.055(3) 0.051(3) -0.011(2) -0.001(3) 0.005(3)
C50 0.134(5) 0.056(3) 0.048(3) 0.002(2) 0.000(3) 0.014(3)
C51 0.138(6) 0.071(4) 0.055(3) -0.007(3) -0.033(4) 0.027(4)
C52 0.098(4) 0.077(4) 0.070(3) -0.020(3) -0.032(3) 0.016(3)
C53 0.085(4) 0.062(3) 0.058(3) -0.011(2) -0.016(3) 0.010(3)
C54 0.066(3) 0.055(3) 0.043(2) -0.0068(19) -0.005(2) 0.007(2)
C55 0.069(3) 0.065(3) 0.060(3) -0.013(2) -0.003(2) 0.004(2)
C56 0.077(4) 0.096(4) 0.065(3) -0.013(3) 0.007(3) 0.010(3)
C57 0.100(4) 0.089(4) 0.071(4) -0.030(3) -0.004(3) 0.029(4)
C58 0.119(5) 0.050(3) 0.073(3) -0.011(3) -0.015(3) 0.013(3)
C59 0.087(4) 0.054(3) 0.055(3) -0.005(2) -0.006(2) 0.006(2)
C60 0.069(3) 0.042(2) 0.054(2) -0.0050(19) -0.004(2) -0.007(2)
C61 0.071(3) 0.052(3) 0.071(3) -0.010(2) -0.006(3) -0.013(2)
C62 0.081(4) 0.067(3) 0.101(4) -0.011(3) -0.022(3) -0.025(3)
C63 0.061(3) 0.076(4) 0.138(6) -0.019(4) -0.005(4) -0.012(3)
C64 0.068(3) 0.065(3) 0.108(5) -0.021(3) 0.011(3) -0.006(3)
C65 0.071(3) 0.050(3) 0.068(3) -0.009(2) 0.000(2) -0.005(2)
C66 0.048(2) 0.052(2) 0.047(2) -0.0028(18) -0.0064(18) -0.0033(18)
C67 0.059(3) 0.056(3) 0.053(2) -0.008(2) -0.014(2) -0.013(2)
C68 0.071(3) 0.061(3) 0.061(3) 0.010(2) -0.024(2) -0.017(2)
C69 0.068(3) 0.053(3) 0.077(3) 0.002(2) -0.016(3) -0.015(2)
C70 0.066(3) 0.059(3) 0.065(3) -0.022(2) -0.011(2) -0.009(2)
C71 0.064(3) 0.062(3) 0.045(2) -0.011(2) -0.011(2) -0.003(2)
B1 0.064(3) 0.052(3) 0.042(2) -0.005(2) -0.003(2) 0.000(2)

loop_
_atom_type_symbol
_atom_type_description
_atom_type_scat_dispersion_real
_atom_type_scat_dispersion_imag
_atom_type_scat_source
C C 0.0033 0.0016 'International Tables Vol C Tables 4.2.6.8 and 6.1.1.4'
H H 0.0000 0.0000 'International Tables Vol C Tables 4.2.6.8 and 6.1.1.4'
N N 0.0061 0.0033 'International Tables Vol C Tables 4.2.6.8 and 6.1.1.4'
O O 0.0106 0.0060 'International Tables Vol C Tables 4.2.6.8 and 6.1.1.4'
Sc Sc 0.2519 0.3716 'International Tables Vol C Tables 4.2.6.8 and 6.1.1.4'
Si Si 0.0817 0.0704 'International Tables Vol C Tables 4.2.6.8 and 6.1.1.4'
F F 0.0171 0.0103 'International Tables Vol C Tables 4.2.6.8 and 6.1.1.4'
B B 0.0013 0.0007 'International Tables Vol C Tables 4.2.6.8 and 6.1.1.4'

loop_
_geom_angle_atom_site_label_1
_geom_angle_atom_site_label_2
_geom_angle_atom_site_label_3
_geom_angle
_geom_angle_site_symmetry_1
_geom_angle_site_symmetry_3
N3 Sc1 N2 111.81(12) . .
N3 Sc1 O2 115.96(12) . .
N2 Sc1 O2 101.44(11) . .
N3 Sc1 N1 125.99(12) . .
N2 Sc1 N1 61.27(10) . .
O2 Sc1 N1 117.86(11) . .
N3 Sc1 O1 97.72(13) . .
N2 Sc1 O1 145.32(11) . .
O2 Sc1 O1 80.29(11) . .
N1 Sc1 O1 87.01(10) . .
N3 Sc1 C1 125.80(12) . .
N2 Sc1 C1 30.66(10) . .
O2 Sc1 C1 110.83(11) . .
N1 Sc1 C1 30.73(10) . .
O1 Sc1 C1 116.04(11) . .
N3 Sc1 Si1 36.35(10) . .
N2 Sc1 Si1 91.27(8) . .
O2 Sc1 Si1 93.07(8) . .
N1 Sc1 Si1 141.00(8) . .
O1 Sc1 Si1 123.36(8) . .
C1 Sc1 Si1 118.73(8) . .
N3 Sc1 H1 66.5(9) . .
N2 Sc1 H1 75.8(9) . .
O2 Sc1 H1 71.3(9) . .
N1 Sc1 H1 137.0(9) . .
O1 Sc1 H1 135.0(9) . .
C1 Sc1 H1 106.5(9) . .
Si1 Sc1 H1 30.3(9) . .
N3 Si1 C32 118.9(2) . .
N3 Si1 C33 117.6(2) . .
C32 Si1 C33 108.2(3) . .
N3 Si1 Sc1 44.74(11) . .
C32 Si1 Sc1 124.82(19) . .
C33 Si1 Sc1 126.1(2) . .
N3 Si1 H1 97.5(14) . .
C32 Si1 H1 108.3(14) . .
C33 Si1 H1 104.4(14) . .
Sc1 Si1 H1 52.8(14) . .
N3 Si2 N4 112.98(18) . .
N3 Si2 C34 108.5(2) . .
N4 Si2 C34 110.3(3) . .
N3 Si2 C35 109.4(2) . .
N4 Si2 C35 107.9(2) . .
C34 Si2 C35 107.7(3) . .
N4 Si3 C37 115.3(8) . .
N4 Si3 C36 120.0(10) . .
C37 Si3 C36 107.4(12) . .
N4 Si3 H3 84(2) . .
C37 Si3 H3 114.5(12) . .
C36 Si3 H3 114.2(12) . .
N4 Si3 H3' 70.1(17) . .
C37 Si3 H3' 117.0(11) . .
C36 Si3 H3' 123.3(12) . .
H3 Si3 H3' 14(3) . .
N4 Si3' C37' 113.3(6) . .
N4 Si3' C36' 111.7(7) . .
C37' Si3' C36' 115.1(9) . .
N4 Si3' H3 107(3) . .
C37' Si3' H3 108(2) . .
C36' Si3' H3 100(2) . .
N4 Si3' H3' 86(2) . .
C37' Si3' H3' 114.1(11) . .
C36' Si3' H3' 113.0(11) . .
H3 Si3' H3' 22(4) . .
N4 Si4 C38 121.9(5) . .
N4 Si4 C39 107.2(5) . .
C38 Si4 C39 108.9(7) . .
N4 Si4 C39' 119.3(5) . .
C38 Si4 C39' 106.8(7) . .
C39 Si4 C39' 15.9(6) . .
N4 Si4 C38' 104.5(5) . .
C38 Si4 C38' 22.3(6) . .
C39 Si4 C38' 104.8(7) . .
C39' Si4 C38' 109.2(7) . .
N4 Si4 H4 103(2) . .
C38 Si4 H4 99(2) . .
C39 Si4 H4 117(2) . .
C39' Si4 H4 102(2) . .
C38' Si4 H4 119(2) . .
C40 O1 C43 108.5(3) . .
C40 O1 Sc1 118.8(3) . .
C43 O1 Sc1 132.6(3) . .
C44 O2 C47 108.3(3) . .
C44 O2 Sc1 122.7(2) . .
C47 O2 Sc1 129.0(3) . .
C1 N1 C8 121.5(3) . .
C1 N1 Sc1 92.2(2) . .
C8 N1 Sc1 145.3(2) . .
C1 N2 C20 123.2(3) . .
C1 N2 Sc1 93.8(2) . .
C20 N2 Sc1 141.7(2) . .
Si1 N3 Si2 123.9(2) . .
Si1 N3 Sc1 98.92(16) . .
Si2 N3 Sc1 136.76(19) . .
Si3' N4 Si4 108.1(3) . .
Si3' N4 Si2 131.7(3) . .
Si4 N4 Si2 117.8(2) . .
Si3' N4 Si3 15.9(2) . .
Si4 N4 Si3 123.5(3) . .
Si2 N4 Si3 115.8(3) . .
N2 C1 N1 112.4(3) . .
N2 C1 C2 123.1(3) . .
N1 C1 C2 124.4(3) . .
N2 C1 Sc1 55.59(17) . .
N1 C1 Sc1 57.09(17) . .
C2 C1 Sc1 171.4(2) . .
C7 C2 C3 118.5(4) . .
C7 C2 C1 118.2(3) . .
C3 C2 C1 123.3(3) . .
C4 C3 C2 120.1(4) . .
C4 C3 H3A 119.9 . .
C2 C3 H3A 119.9 . .
C5 C4 C3 120.9(5) . .
C5 C4 H4A 119.6 . .
C3 C4 H4A 119.6 . .
C4 C5 C6 119.8(4) . .
C4 C5 H5 120.1 . .
C6 C5 H5 120.1 . .
C5 C6 C7 120.2(5) . .
C5 C6 H6 119.9 . .
C7 C6 H6 119.9 . .
C2 C7 C6 120.4(4) . .
C2 C7 H7 119.8 . .
C6 C7 H7 119.8 . .
C13 C8 C9 120.7(3) . .
C13 C8 N1 121.7(3) . .
C9 C8 N1 117.6(3) . .
C10 C9 C8 117.4(4) . .
C10 C9 C14 119.5(4) . .
C8 C9 C14 123.1(3) . .
C11 C10 C9 122.3(4) . .
C11 C10 H10 118.9 . .
C9 C10 H10 118.9 . .
C12 C11 C10 119.5(4) . .
C12 C11 H11 120.2 . .
C10 C11 H11 120.2 . .
C11 C12 C13 121.8(4) . .
C11 C12 H12 119.1 . .
C13 C12 H12 119.1 . .
C12 C13 C8 118.2(4) . .
C12 C13 C17 117.9(4) . .
C8 C13 C17 123.9(3) . .
C16 C14 C15 109.0(4) . .
C16 C14 C9 112.7(4) . .
C15 C14 C9 112.8(4) . .
C16 C14 H14 107.4 . .
C15 C14 H14 107.4 . .
C9 C14 H14 107.4 . .
C14 C15 H15A 109.5 . .
C14 C15 H15B 109.5 . .
H15A C15 H15B 109.5 . .
C14 C15 H15C 109.5 . .
H15A C15 H15C 109.5 . .
H15B C15 H15C 109.5 . .
C14 C16 H16A 109.5 . .
C14 C16 H16B 109.5 . .
H16A C16 H16B 109.5 . .
C14 C16 H16C 109.5 . .
H16A C16 H16C 109.5 . .
H16B C16 H16C 109.5 . .
C13 C17 C19 111.8(3) . .
C13 C17 C18 111.2(4) . .
C19 C17 C18 110.0(4) . .
C13 C17 H17 107.9 . .
C19 C17 H17 107.9 . .
C18 C17 H17 107.9 . .
C17 C18 H18A 109.5 . .
C17 C18 H18B 109.5 . .
H18A C18 H18B 109.5 . .
C17 C18 H18C 109.5 . .
H18A C18 H18C 109.5 . .
H18B C18 H18C 109.5 . .
C17 C19 H19A 109.5 . .
C17 C19 H19B 109.5 . .
H19A C19 H19B 109.5 . .
C17 C19 H19C 109.5 . .
H19A C19 H19C 109.5 . .
H19B C19 H19C 109.5 . .
C21 C20 C25 120.2(3) . .
C21 C20 N2 120.6(3) . .
C25 C20 N2 119.1(3) . .
C22 C21 C20 118.2(4) . .
C22 C21 C26 117.4(4) . .
C20 C21 C26 124.4(3) . .
C23 C22 C21 121.9(4) . .
C23 C22 H22 119.1 . .
C21 C22 H22 119.1 . .
C22 C23 C24 119.6(4) . .
C22 C23 H23 120.2 . .
C24 C23 H23 120.2 . .
C23 C24 C25 121.8(4) . .
C23 C24 H24 119.1 . .
C25 C24 H24 119.1 . .
C24 C25 C20 118.3(4) . .
C24 C25 C29 118.0(4) . .
C20 C25 C29 123.7(3) . .
C21 C26 C27 112.1(4) . .
C21 C26 C28 112.1(4) . .
C27 C26 C28 109.2(4) . .
C21 C26 H26 107.8 . .
C27 C26 H26 107.8 . .
C28 C26 H26 107.8 . .
C26 C27 H27A 109.5 . .
C26 C27 H27B 109.5 . .
H27A C27 H27B 109.5 . .
C26 C27 H27C 109.5 . .
H27A C27 H27C 109.5 . .
H27B C27 H27C 109.5 . .
C26 C28 H28A 109.5 . .
C26 C28 H28B 109.5 . .
H28A C28 H28B 109.5 . .
C26 C28 H28C 109.5 . .
H28A C28 H28C 109.5 . .
H28B C28 H28C 109.5 . .
C25 C29 C31 111.4(5) . .
C25 C29 C30 112.5(4) . .
C31 C29 C30 108.9(4) . .
C25 C29 H29 107.9 . .
C31 C29 H29 107.9 . .
C30 C29 H29 107.9 . .
C29 C30 H30A 109.5 . .
C29 C30 H30B 109.5 . .
H30A C30 H30B 109.5 . .
C29 C30 H30C 109.5 . .
H30A C30 H30C 109.5 . .
H30B C30 H30C 109.5 . .
C29 C31 H31A 109.5 . .
C29 C31 H31B 109.5 . .
H31A C31 H31B 109.5 . .
C29 C31 H31C 109.5 . .
H31A C31 H31C 109.5 . .
H31B C31 H31C 109.5 . .
Si1 C32 H32A 109.5 . .
Si1 C32 H32B 109.5 . .
H32A C32 H32B 109.5 . .
Si1 C32 H32C 109.5 . .
H32A C32 H32C 109.5 . .
H32B C32 H32C 109.5 . .
Si1 C33 H33A 109.5 . .
Si1 C33 H33B 109.5 . .
H33A C33 H33B 109.5 . .
Si1 C33 H33C 109.5 . .
H33A C33 H33C 109.5 . .
H33B C33 H33C 109.5 . .
Si2 C34 H34A 109.5 . .
Si2 C34 H34B 109.5 . .
H34A C34 H34B 109.5 . .
Si2 C34 H34C 109.5 . .
H34A C34 H34C 109.5 . .
H34B C34 H34C 109.5 . .
Si2 C35 H35A 109.5 . .
Si2 C35 H35B 109.5 . .
H35A C35 H35B 109.5 . .
Si2 C35 H35C 109.5 . .
H35A C35 H35C 109.5 . .
H35B C35 H35C 109.5 . .
O1 C40 C41 106.1(4) . .
O1 C40 H40A 110.5 . .
C41 C40 H40A 110.5 . .
O1 C40 H40B 110.5 . .
C41 C40 H40B 110.5 . .
H40A C40 H40B 108.7 . .
C42 C41 C40 105.4(4) . .
C42 C41 H41A 110.7 . .
C40 C41 H41A 110.7 . .
C42 C41 H41B 110.7 . .
C40 C41 H41B 110.7 . .
H41A C41 H41B 108.8 . .
C41 C42 C43 108.2(5) . .
C41 C42 H42A 110.1 . .
C43 C42 H42A 110.1 . .
C41 C42 H42B 110.1 . .
C43 C42 H42B 110.1 . .
H42A C42 H42B 108.4 . .
C42 C43 O1 106.2(4) . .
C42 C43 H43A 110.5 . .
O1 C43 H43A 110.5 . .
C42 C43 H43B 110.5 . .
O1 C43 H43B 110.5 . .
H43A C43 H43B 108.7 . .
O2 C44 C45 105.0(4) . .
O2 C44 H44A 110.7 . .
C45 C44 H44A 110.7 . .
O2 C44 H44B 110.7 . .
C45 C44 H44B 110.7 . .
H44A C44 H44B 108.8 . .
C46 C45 C44 104.3(4) . .
C46 C45 H45A 110.9 . .
C44 C45 H45A 110.9 . .
C46 C45 H45B 110.9 . .
C44 C45 H45B 110.9 . .
H45A C45 H45B 108.9 . .
C45 C46 C47 104.4(4) . .
C45 C46 H46A 110.9 . .
C47 C46 H46A 110.9 . .
C45 C46 H46B 110.9 . .
C47 C46 H46B 110.9 . .
H46A C46 H46B 108.9 . .
O2 C47 C46 105.3(4) . .
O2 C47 H47A 110.7 . .
C46 C47 H47A 110.7 . .
O2 C47 H47B 110.7 . .
C46 C47 H47B 110.7 . .
H47A C47 H47B 108.8 . .
C49 C48 C53 112.7(5) . .
C49 C48 B1 126.8(5) . .
C53 C48 B1 120.2(4) . .
F1 C49 C48 121.1(4) . .
F1 C49 C50 114.4(5) . .
C48 C49 C50 124.6(6) . .
F2 C50 C51 121.1(6) . .
F2 C50 C49 119.8(7) . .
C51 C50 C49 119.1(6) . .
F3 C51 C50 119.0(7) . .
F3 C51 C52 121.2(7) . .
C50 C51 C52 119.8(5) . .
F4 C52 C51 120.7(6) . .
F4 C52 C53 119.9(6) . .
C51 C52 C53 119.4(6) . .
F5 C53 C52 116.0(5) . .
F5 C53 C48 119.5(4) . .
C52 C53 C48 124.4(6) . .
C55 C54 C59 112.8(4) . .
C55 C54 B1 127.6(4) . .
C59 C54 B1 119.4(4) . .
F6 C55 C54 121.1(4) . .
F6 C55 C56 114.6(5) . .
C54 C55 C56 124.3(5) . .
F7 C56 C57 120.0(5) . .
F7 C56 C55 120.3(6) . .
C57 C56 C55 119.7(5) . .
F8 C57 C56 121.7(6) . .
F8 C57 C58 118.8(6) . .
C56 C57 C58 119.4(5) . .
F9 C58 C57 120.9(5) . .
F9 C58 C59 120.5(6) . .
C57 C58 C59 118.6(5) . .
F10 C59 C58 115.1(5) . .
F10 C59 C54 119.8(4) . .
C58 C59 C54 125.1(5) . .
C61 C60 C65 112.1(4) . .
C61 C60 B1 128.2(4) . .
C65 C60 B1 119.4(4) . .
F11 C61 C60 120.6(4) . .
F11 C61 C62 115.4(5) . .
C60 C61 C62 124.0(5) . .
F12 C62 C63 119.9(6) . .
F12 C62 C61 119.4(6) . .
C63 C62 C61 120.7(5) . .
F13 C63 C62 121.4(6) . .
F13 C63 C64 119.7(6) . .
C62 C63 C64 118.9(5) . .
F14 C64 C63 120.8(5) . .
F14 C64 C65 120.7(6) . .
C63 C64 C65 118.5(5) . .
F15 C65 C64 115.3(5) . .
F15 C65 C60 119.0(4) . .
C64 C65 C60 125.7(5) . .
C71 C66 C67 112.3(4) . .
C71 C66 B1 128.3(4) . .
C67 C66 B1 119.0(4) . .
F16 C67 C68 115.7(4) . .
F16 C67 C66 119.3(4) . .
C68 C67 C66 125.0(4) . .
F17 C68 C67 120.7(4) . .
F17 C68 C69 120.0(4) . .
C67 C68 C69 119.4(4) . .
F18 C69 C70 120.4(4) . .
F18 C69 C68 120.6(4) . .
C70 C69 C68 119.0(4) . .
F19 C70 C69 119.4(4) . .
F19 C70 C71 120.5(4) . .
C69 C70 C71 120.1(4) . .
F20 C71 C70 115.2(4) . .
F20 C71 C66 120.5(4) . .
C70 C71 C66 124.3(4) . .
C77 C72 C73 87(3) 2_666 .
C77 C72 C76 50.2(17) 2_666 2_666
C73 C72 C76 36.7(16) . 2_666
C76 C73 C75 69(2) 2_666 2_666
C76 C73 C72 95(3) 2_666 .
C75 C73 C72 111(3) 2_666 .
C76 C73 C74 109(3) 2_666 .
C75 C73 C74 40.3(16) 2_666 .
C72 C73 C74 111(3) . .
C76 C73 C77 55.4(18) 2_666 2_666
C75 C73 C77 97(2) 2_666 2_666
C72 C73 C77 39.7(15) . 2_666
C74 C73 C77 124(3) . 2_666
C75 C74 C75 80(4) 2_666 .
C75 C74 C73 64(3) 2_666 .
C75 C74 C73 112(3) . .
C75 C74 C74 49(3) 2_666 2_666
C75 C74 C74 30.6(15) . 2_666
C73 C74 C74 94(2) . 2_666
C74 C75 C73 76(3) 2_666 2_666
C74 C75 C76 124(3) 2_666 .
C73 C75 C76 48.5(18) 2_666 .
C74 C75 C74 100(4) 2_666 .
C73 C75 C74 122(3) 2_666 .
C76 C75 C74 104(3) . .
C74 C75 C75 63(3) 2_666 2_666
C73 C75 C75 110(3) 2_666 2_666
C76 C75 C75 124(3) . 2_666
C74 C75 C75 36.9(17) . 2_666
C73 C76 C75 62(2) 2_666 .
C73 C76 C77 85(3) 2_666 .
C75 C76 C77 109(3) . .
C73 C76 C72 48.3(17) 2_666 2_666
C75 C76 C72 85(2) . 2_666
C77 C76 C72 36.5(14) . 2_666
C72 C77 C76 93(3) 2_666 .
C72 C77 C73 53.5(17) 2_666 2_666
C76 C77 C73 40.0(15) . 2_666
C60 B1 C48 113.7(4) . .
C60 B1 C66 101.6(3) . .
C48 B1 C66 114.0(4) . .
C60 B1 C54 113.4(4) . .
C48 B1 C54 101.8(3) . .
C66 B1 C54 112.8(4) . .

loop_
_geom_bond_atom_site_label_1
_geom_bond_atom_site_label_2
_geom_bond_distance
_geom_bond_site_symmetry_2
Sc1 N3 2.043(3) .
Sc1 N2 2.173(3) .
Sc1 O2 2.179(3) .
Sc1 N1 2.208(3) .
Sc1 O1 2.235(3) .
Sc1 C1 2.629(3) .
Sc1 Si1 2.8675(13) .
Sc1 H1 2.30(4) .
Si1 N3 1.720(3) .
Si1 C32 1.845(6) .
Si1 C33 1.852(5) .
Si1 H1 1.46(3) .
Si2 N3 1.730(3) .
Si2 N4 1.747(4) .
Si2 C34 1.860(6) .
Si2 C35 1.864(5) .
Si3 N4 1.805(6) .
Si3 C37 1.848(15) .
Si3 C36 1.849(16) .
Si3 H3 1.474(10) .
Si3 H3' 1.965(12) .
Si3' N4 1.695(6) .
Si3' C37' 1.854(13) .
Si3' C36' 1.877(14) .
Si3' H3 1.003(16) .
Si3' H3' 1.469(10) .
Si4 N4 1.742(5) .
Si4 C38 1.846(12) .
Si4 C39 1.876(12) .
Si4 C39' 1.898(12) .
Si4 C38' 1.948(12) .
Si4 H4 1.40(5) .
F1 C49 1.354(6) .
F2 C50 1.343(7) .
F3 C51 1.351(6) .
F4 C52 1.351(7) .
F5 C53 1.353(6) .
F6 C55 1.351(6) .
F7 C56 1.348(7) .
F8 C57 1.348(6) .
F9 C58 1.339(6) .
F10 C59 1.348(6) .
F11 C61 1.356(5) .
F12 C62 1.353(6) .
F13 C63 1.342(7) .
F14 C64 1.332(6) .
F15 C65 1.358(6) .
F16 C67 1.354(5) .
F17 C68 1.340(5) .
F18 C69 1.345(5) .
F19 C70 1.346(5) .
F20 C71 1.351(5) .
O1 C40 1.458(6) .
O1 C43 1.463(6) .
O2 C44 1.450(5) .
O2 C47 1.479(5) .
N1 C1 1.344(4) .
N1 C8 1.438(4) .
N2 C1 1.343(4) .
N2 C20 1.434(4) .
C1 C2 1.498(5) .
C2 C7 1.380(6) .
C2 C3 1.393(5) .
C3 C4 1.379(6) .
C3 H3A 0.9300 .
C4 C5 1.354(8) .
C4 H4A 0.9300 .
C5 C6 1.374(8) .
C5 H5 0.9300 .
C6 C7 1.382(6) .
C6 H6 0.9300 .
C7 H7 0.9300 .
C8 C13 1.400(5) .
C8 C9 1.415(5) .
C9 C10 1.394(6) .
C9 C14 1.520(6) .
C10 C11 1.366(7) .
C10 H10 0.9300 .
C11 C12 1.363(7) .
C11 H11 0.9300 .
C12 C13 1.396(5) .
C12 H12 0.9300 .
C13 C17 1.513(6) .
C14 C16 1.515(7) .
C14 C15 1.520(6) .
C14 H14 0.9800 .
C15 H15A 0.9600 .
C15 H15B 0.9600 .
C15 H15C 0.9600 .
C16 H16A 0.9600 .
C16 H16B 0.9600 .
C16 H16C 0.9600 .
C17 C19 1.534(6) .
C17 C18 1.534(6) .
C17 H17 0.9800 .
C18 H18A 0.9600 .
C18 H18B 0.9600 .
C18 H18C 0.9600 .
C19 H19A 0.9600 .
C19 H19B 0.9600 .
C19 H19C 0.9600 .
C20 C21 1.408(5) .
C20 C25 1.413(5) .
C21 C22 1.391(6) .
C21 C26 1.518(6) .
C22 C23 1.367(7) .
C22 H22 0.9300 .
C23 C24 1.369(7) .
C23 H23 0.9300 .
C24 C25 1.387(6) .
C24 H24 0.9300 .
C25 C29 1.507(6) .
C26 C27 1.519(7) .
C26 C28 1.526(6) .
C26 H26 0.9800 .
C27 H27A 0.9600 .
C27 H27B 0.9600 .
C27 H27C 0.9600 .
C28 H28A 0.9600 .
C28 H28B 0.9600 .
C28 H28C 0.9600 .
C29 C31 1.514(8) .
C29 C30 1.520(7) .
C29 H29 0.9800 .
C30 H30A 0.9600 .
C30 H30B 0.9600 .
C30 H30C 0.9600 .
C31 H31A 0.9600 .
C31 H31B 0.9600 .
C31 H31C 0.9600 .
C32 H32A 0.9600 .
C32 H32B 0.9600 .
C32 H32C 0.9600 .
C33 H33A 0.9600 .
C33 H33B 0.9600 .
C33 H33C 0.9600 .
C34 H34A 0.9600 .
C34 H34B 0.9600 .
C34 H34C 0.9600 .
C35 H35A 0.9600 .
C35 H35B 0.9600 .
C35 H35C 0.9600 .
C40 C41 1.489(7) .
C40 H40A 0.9700 .
C40 H40B 0.9700 .
C41 C42 1.444(7) .
C41 H41A 0.9700 .
C41 H41B 0.9700 .
C42 C43 1.463(7) .
C42 H42A 0.9700 .
C42 H42B 0.9700 .
C43 H43A 0.9700 .
C43 H43B 0.9700 .
C44 C45 1.507(7) .
C44 H44A 0.9700 .
C44 H44B 0.9700 .
C45 C46 1.459(8) .
C45 H45A 0.9700 .
C45 H45B 0.9700 .
C46 C47 1.480(7) .
C46 H46A 0.9700 .
C46 H46B 0.9700 .
C47 H47A 0.9700 .
C47 H47B 0.9700 .
C48 C49 1.371(7) .
C48 C53 1.397(7) .
C48 B1 1.652(6) .
C49 C50 1.392(8) .
C50 C51 1.354(9) .
C51 C52 1.356(9) .
C52 C53 1.375(7) .
C54 C55 1.374(7) .
C54 C59 1.387(7) .
C54 B1 1.665(6) .
C55 C56 1.383(7) .
C56 C57 1.355(9) .
C57 C58 1.371(9) .
C58 C59 1.376(7) .
C60 C61 1.379(7) .
C60 C65 1.400(6) .
C60 B1 1.641(7) .
C61 C62 1.381(7) .
C62 C63 1.355(9) .
C63 C64 1.372(9) .
C64 C65 1.372(7) .
C66 C71 1.383(6) .
C66 C67 1.395(6) .
C66 B1 1.662(7) .
C67 C68 1.367(6) .
C68 C69 1.369(7) .
C69 C70 1.350(7) .
C70 C71 1.383(6) .
C72 C77 1.18(3) 2_666
C72 C73 1.486(18) .
C72 C76 1.98(4) 2_666
C73 C76 1.19(4) 2_666
C73 C75 1.40(4) 2_666
C73 C74 1.510(19) .
C73 C77 1.85(4) 2_666
C74 C75 1.01(4) 2_666
C74 C75 1.501(17) .
C74 C74 1.95(6) 2_666
C75 C74 1.01(4) 2_666
C75 C73 1.40(4) 2_666
C75 C76 1.488(18) .
C75 C75 1.65(6) 2_666
C76 C73 1.19(4) 2_666
C76 C77 1.526(18) .
C76 C72 1.98(4) 2_666
C77 C72 1.18(3) 2_666
C77 C73 1.85(4) 2_666

loop_
_geom_torsion_atom_site_label_1
_geom_torsion_atom_site_label_2
_geom_torsion_atom_site_label_3
_geom_torsion_atom_site_label_4
_geom_torsion
_geom_torsion_site_symmetry_1
_geom_torsion_site_symmetry_4
N2 Sc1 Si1 N3 -126.65(18) . .
O2 Sc1 Si1 N3 131.82(18) . .
N1 Sc1 Si1 N3 -84.1(2) . .
O1 Sc1 Si1 N3 51.43(19) . .
C1 Sc1 Si1 N3 -112.37(19) . .
N3 Sc1 Si1 C32 97.8(3) . .
N2 Sc1 Si1 C32 -28.9(3) . .
O2 Sc1 Si1 C32 -130.4(3) . .
N1 Sc1 Si1 C32 13.7(3) . .
O1 Sc1 Si1 C32 149.2(3) . .
C1 Sc1 Si1 C32 -14.6(3) . .
N3 Sc1 Si1 C33 -94.5(3) . .
N2 Sc1 Si1 C33 138.9(2) . .
O2 Sc1 Si1 C33 37.3(2) . .
N1 Sc1 Si1 C33 -178.6(2) . .
O1 Sc1 Si1 C33 -43.1(2) . .
C1 Sc1 Si1 C33 153.1(2) . .
N3 Sc1 O1 C40 64.2(4) . .
N2 Sc1 O1 C40 -147.0(3) . .
O2 Sc1 O1 C40 -50.9(4) . .
N1 Sc1 O1 C40 -169.9(4) . .
C1 Sc1 O1 C40 -159.5(3) . .
Si1 Sc1 O1 C40 36.3(4) . .
N3 Sc1 O1 C43 -112.8(5) . .
N2 Sc1 O1 C43 35.9(6) . .
O2 Sc1 O1 C43 132.0(5) . .
N1 Sc1 O1 C43 13.1(5) . .
C1 Sc1 O1 C43 23.5(6) . .
Si1 Sc1 O1 C43 -140.7(5) . .
N3 Sc1 O2 C44 -169.4(3) . .
N2 Sc1 O2 C44 69.3(3) . .
N1 Sc1 O2 C44 5.9(3) . .
O1 Sc1 O2 C44 -75.5(3) . .
C1 Sc1 O2 C44 38.8(3) . .
Si1 Sc1 O2 C44 161.2(3) . .
N3 Sc1 O2 C47 9.0(4) . .
N2 Sc1 O2 C47 -112.4(3) . .
N1 Sc1 O2 C47 -175.8(3) . .
O1 Sc1 O2 C47 102.9(3) . .
C1 Sc1 O2 C47 -142.8(3) . .
Si1 Sc1 O2 C47 -20.5(3) . .
N3 Sc1 N1 C1 -101.1(2) . .
N2 Sc1 N1 C1 -3.93(18) . .
O2 Sc1 N1 C1 84.1(2) . .
O1 Sc1 N1 C1 161.5(2) . .
Si1 Sc1 N1 C1 -54.4(2) . .
N3 Sc1 N1 C8 92.5(4) . .
N2 Sc1 N1 C8 -170.3(5) . .
O2 Sc1 N1 C8 -82.3(4) . .
O1 Sc1 N1 C8 -4.9(4) . .
C1 Sc1 N1 C8 -166.4(5) . .
Si1 Sc1 N1 C8 139.2(4) . .
N3 Sc1 N2 C1 124.1(2) . .
O2 Sc1 N2 C1 -111.7(2) . .
N1 Sc1 N2 C1 3.94(19) . .
O1 Sc1 N2 C1 -22.3(3) . .
Si1 Sc1 N2 C1 154.90(19) . .
N3 Sc1 N2 C20 -41.1(4) . .
O2 Sc1 N2 C20 83.1(4) . .
N1 Sc1 N2 C20 -161.2(4) . .
O1 Sc1 N2 C20 172.6(3) . .
C1 Sc1 N2 C20 -165.2(5) . .
Si1 Sc1 N2 C20 -10.2(4) . .
C32 Si1 N3 Si2 62.1(3) . .
C33 Si1 N3 Si2 -71.6(3) . .
Sc1 Si1 N3 Si2 173.8(3) . .
C32 Si1 N3 Sc1 -111.7(3) . .
C33 Si1 N3 Sc1 114.6(2) . .
N4 Si2 N3 Si1 39.8(3) . .
C34 Si2 N3 Si1 -82.8(3) . .
C35 Si2 N3 Si1 159.9(3) . .
N4 Si2 N3 Sc1 -149.2(3) . .
C34 Si2 N3 Sc1 88.2(4) . .
C35 Si2 N3 Sc1 -29.0(4) . .
N2 Sc1 N3 Si1 59.76(18) . .
O2 Sc1 N3 Si1 -55.86(19) . .
N1 Sc1 N3 Si1 129.32(14) . .
O1 Sc1 N3 Si1 -138.78(15) . .
C1 Sc1 N3 Si1 91.14(18) . .
N2 Sc1 N3 Si2 -112.7(3) . .
O2 Sc1 N3 Si2 131.7(3) . .
N1 Sc1 N3 Si2 -43.1(3) . .
O1 Sc1 N3 Si2 48.8(3) . .
C1 Sc1 N3 Si2 -81.3(3) . .
Si1 Sc1 N3 Si2 -172.5(4) . .
C37' Si3' N4 Si4 -128.3(7) . .
C36' Si3' N4 Si4 99.7(8) . .
C37' Si3' N4 Si2 70.5(8) . .
C36' Si3' N4 Si2 -61.6(8) . .
C37' Si3' N4 Si3 65.5(11) . .
C36' Si3' N4 Si3 -66.6(12) . .
C38 Si4 N4 Si3' -80.5(6) . .
C39 Si4 N4 Si3' 45.8(6) . .
C39' Si4 N4 Si3' 57.2(6) . .
C38' Si4 N4 Si3' -65.1(5) . .
C38 Si4 N4 Si2 83.8(6) . .
C39 Si4 N4 Si2 -149.9(5) . .
C39' Si4 N4 Si2 -138.5(5) . .
C38' Si4 N4 Si2 99.2(5) . .
C38 Si4 N4 Si3 -76.0(7) . .
C39 Si4 N4 Si3 50.3(6) . .
C39' Si4 N4 Si3 61.7(6) . .
C38' Si4 N4 Si3 -60.6(6) . .
N3 Si2 N4 Si3' -132.0(4) . .
C34 Si2 N4 Si3' -10.5(5) . .
C35 Si2 N4 Si3' 106.9(4) . .
N3 Si2 N4 Si4 68.1(3) . .
C34 Si2 N4 Si4 -170.3(3) . .
C35 Si2 N4 Si4 -52.9(3) . .
N3 Si2 N4 Si3 -130.5(3) . .
C34 Si2 N4 Si3 -8.9(4) . .
C35 Si2 N4 Si3 108.4(3) . .
C37 Si3 N4 Si3' -111.2(13) . .
C36 Si3 N4 Si3' 117.8(15) . .
C37 Si3 N4 Si4 -126.9(9) . .
C36 Si3 N4 Si4 102.1(11) . .
C37 Si3 N4 Si2 72.9(9) . .
C36 Si3 N4 Si2 -58.1(11) . .
C20 N2 C1 N1 162.9(3) . .
Sc1 N2 C1 N1 -6.1(3) . .
C20 N2 C1 C2 -21.2(5) . .
Sc1 N2 C1 C2 169.7(3) . .
C20 N2 C1 Sc1 169.1(4) . .
C8 N1 C1 N2 177.0(3) . .
Sc1 N1 C1 N2 6.0(3) . .
C8 N1 C1 C2 1.2(5) . .
Sc1 N1 C1 C2 -169.8(3) . .
C8 N1 C1 Sc1 171.0(4) . .
N3 Sc1 C1 N2 -71.4(2) . .
O2 Sc1 C1 N2 77.0(2) . .
N1 Sc1 C1 N2 -173.2(3) . .
O1 Sc1 C1 N2 166.11(19) . .
Si1 Sc1 C1 N2 -28.9(2) . .
N3 Sc1 C1 N1 101.8(2) . .
N2 Sc1 C1 N1 173.2(3) . .
O2 Sc1 C1 N1 -109.8(2) . .
O1 Sc1 C1 N1 -20.7(2) . .
Si1 Sc1 C1 N1 144.31(18) . .
N3 Sc1 C1 C2 -155.3(16) . .
N2 Sc1 C1 C2 -83.9(17) . .
O2 Sc1 C1 C2 -6.9(17) . .
N1 Sc1 C1 C2 102.9(17) . .
O1 Sc1 C1 C2 82.2(17) . .
Si1 Sc1 C1 C2 -112.8(17) . .
N2 C1 C2 C7 -38.1(5) . .
N1 C1 C2 C7 137.3(4) . .
Sc1 C1 C2 C7 40.1(18) . .
N2 C1 C2 C3 142.7(4) . .
N1 C1 C2 C3 -42.0(5) . .
Sc1 C1 C2 C3 -139.1(15) . .
C7 C2 C3 C4 1.2(6) . .
C1 C2 C3 C4 -179.6(4) . .
C2 C3 C4 C5 -1.4(7) . .
C3 C4 C5 C6 0.4(8) . .
C4 C5 C6 C7 0.7(8) . .
C3 C2 C7 C6 0.0(6) . .
C1 C2 C7 C6 -179.3(4) . .
C5 C6 C7 C2 -0.9(7) . .
C1 N1 C8 C13 -72.0(5) . .
Sc1 N1 C8 C13 92.0(5) . .
C1 N1 C8 C9 110.2(4) . .
Sc1 N1 C8 C9 -85.8(5) . .
C13 C8 C9 C10 3.8(5) . .
N1 C8 C9 C10 -178.4(3) . .
C13 C8 C9 C14 -176.9(4) . .
N1 C8 C9 C14 0.9(5) . .
C8 C9 C10 C11 -1.9(7) . .
C14 C9 C10 C11 178.7(4) . .
C9 C10 C11 C12 -0.7(7) . .
C10 C11 C12 C13 1.6(7) . .
C11 C12 C13 C8 0.2(6) . .
C11 C12 C13 C17 179.2(4) . .
C9 C8 C13 C12 -2.9(5) . .
N1 C8 C13 C12 179.4(3) . .
C9 C8 C13 C17 178.1(4) . .
N1 C8 C13 C17 0.4(6) . .
C10 C9 C14 C16 81.5(5) . .
C8 C9 C14 C16 -97.8(5) . .
C10 C9 C14 C15 -42.4(6) . .
C8 C9 C14 C15 138.3(4) . .
C12 C13 C17 C19 -55.4(5) . .
C8 C13 C17 C19 123.6(4) . .
C12 C13 C17 C18 68.1(5) . .
C8 C13 C17 C18 -113.0(4) . .
C1 N2 C20 C21 -59.3(5) . .
Sc1 N2 C20 C21 102.9(4) . .
C1 N2 C20 C25 124.6(4) . .
Sc1 N2 C20 C25 -73.1(5) . .
C25 C20 C21 C22 -0.6(6) . .
N2 C20 C21 C22 -176.6(3) . .
C25 C20 C21 C26 179.1(4) . .
N2 C20 C21 C26 3.2(5) . .
C20 C21 C22 C23 -0.4(7) . .
C26 C21 C22 C23 179.8(4) . .
C21 C22 C23 C24 0.6(8) . .
C22 C23 C24 C25 0.2(8) . .
C23 C24 C25 C20 -1.2(7) . .
C23 C24 C25 C29 -179.9(5) . .
C21 C20 C25 C24 1.4(6) . .
N2 C20 C25 C24 177.4(4) . .
C21 C20 C25 C29 -179.9(4) . .
N2 C20 C25 C29 -3.9(6) . .
C22 C21 C26 C27 66.1(5) . .
C20 C21 C26 C27 -113.7(5) . .
C22 C21 C26 C28 -57.1(5) . .
C20 C21 C26 C28 123.1(4) . .
C24 C25 C29 C31 70.6(6) . .
C20 C25 C29 C31 -108.1(5) . .
C24 C25 C29 C30 -52.1(6) . .
C20 C25 C29 C30 129.2(4) . .
C43 O1 C40 C41 12.2(7) . .
Sc1 O1 C40 C41 -165.5(4) . .
O1 C40 C41 C42 -22.0(7) . .
C40 C41 C42 C43 23.8(9) . .
C41 C42 C43 O1 -16.4(9) . .
C40 O1 C43 C42 2.1(8) . .
Sc1 O1 C43 C42 179.4(4) . .
C47 O2 C44 C45 11.3(5) . .
Sc1 O2 C44 C45 -170.1(3) . .
O2 C44 C45 C46 -29.5(6) . .
C44 C45 C46 C47 36.1(6) . .
C44 O2 C47 C46 10.7(5) . .
Sc1 O2 C47 C46 -167.8(3) . .
C45 C46 C47 O2 -29.2(6) . .
C53 C48 C49 F1 -177.8(4) . .
B1 C48 C49 F1 -3.6(7) . .
C53 C48 C49 C50 1.9(7) . .
B1 C48 C49 C50 176.1(4) . .
F1 C49 C50 F2 0.6(7) . .
C48 C49 C50 F2 -179.1(4) . .
F1 C49 C50 C51 179.2(5) . .
C48 C49 C50 C51 -0.5(8) . .
F2 C50 C51 F3 -2.6(8) . .
C49 C50 C51 F3 178.8(5) . .
F2 C50 C51 C52 178.4(5) . .
C49 C50 C51 C52 -0.2(8) . .
F3 C51 C52 F4 -0.7(8) . .
C50 C51 C52 F4 178.2(5) . .
F3 C51 C52 C53 -179.7(5) . .
C50 C51 C52 C53 -0.8(8) . .
F4 C52 C53 F5 3.3(7) . .
C51 C52 C53 F5 -177.7(5) . .
F4 C52 C53 C48 -176.5(4) . .
C51 C52 C53 C48 2.5(8) . .
C49 C48 C53 F5 177.3(4) . .
B1 C48 C53 F5 2.6(6) . .
C49 C48 C53 C52 -2.9(7) . .
B1 C48 C53 C52 -177.5(4) . .
C59 C54 C55 F6 -178.8(4) . .
B1 C54 C55 F6 -4.3(7) . .
C59 C54 C55 C56 2.1(7) . .
B1 C54 C55 C56 176.6(5) . .
F6 C55 C56 F7 -1.0(8) . .
C54 C55 C56 F7 178.2(5) . .
F6 C55 C56 C57 178.5(5) . .
C54 C55 C56 C57 -2.4(9) . .
F7 C56 C57 F8 -0.6(9) . .
C55 C56 C57 F8 179.9(5) . .
F7 C56 C57 C58 -179.4(5) . .
C55 C56 C57 C58 1.2(9) . .
F8 C57 C58 F9 1.4(9) . .
C56 C57 C58 F9 -179.8(6) . .
F8 C57 C58 C59 -178.9(5) . .
C56 C57 C58 C59 -0.1(9) . .
F9 C58 C59 F10 0.3(8) . .
C57 C58 C59 F10 -179.4(5) . .
F9 C58 C59 C54 179.7(5) . .
C57 C58 C59 C54 0.0(9) . .
C55 C54 C59 F10 178.4(4) . .
B1 C54 C59 F10 3.4(7) . .
C55 C54 C59 C58 -0.9(7) . .
B1 C54 C59 C58 -175.9(5) . .
C65 C60 C61 F11 179.5(4) . .
B1 C60 C61 F11 6.8(7) . .
C65 C60 C61 C62 0.2(7) . .
B1 C60 C61 C62 -172.5(5) . .
F11 C61 C62 F12 -0.9(7) . .
C60 C61 C62 F12 178.4(5) . .
F11 C61 C62 C63 179.7(5) . .
C60 C61 C62 C63 -1.0(9) . .
F12 C62 C63 F13 0.6(9) . .
C61 C62 C63 F13 180.0(5) . .
F12 C62 C63 C64 -179.8(5) . .
C61 C62 C63 C64 -0.4(9) . .
F13 C63 C64 F14 -0.5(9) . .
C62 C63 C64 F14 179.8(5) . .
F13 C63 C64 C65 -177.9(5) . .
C62 C63 C64 C65 2.4(9) . .
F14 C64 C65 F15 -1.6(8) . .
C63 C64 C65 F15 175.8(5) . .
F14 C64 C65 C60 179.1(5) . .
C63 C64 C65 C60 -3.5(9) . .
C61 C60 C65 F15 -177.1(4) . .
B1 C60 C65 F15 -3.8(6) . .
C61 C60 C65 C64 2.1(7) . .
B1 C60 C65 C64 175.5(5) . .
C71 C66 C67 F16 -178.3(4) . .
B1 C66 C67 F16 -4.8(6) . .
C71 C66 C67 C68 0.0(7) . .
B1 C66 C67 C68 173.5(4) . .
F16 C67 C68 F17 -0.4(7) . .
C66 C67 C68 F17 -178.7(4) . .
F16 C67 C68 C69 179.1(4) . .
C66 C67 C68 C69 0.8(8) . .
F17 C68 C69 F18 0.2(8) . .
C67 C68 C69 F18 -179.3(5) . .
F17 C68 C69 C70 178.6(5) . .
C67 C68 C69 C70 -0.9(8) . .
F18 C69 C70 F19 -2.0(7) . .
C68 C69 C70 F19 179.5(4) . .
F18 C69 C70 C71 178.6(4) . .
C68 C69 C70 C71 0.2(8) . .
F19 C70 C71 F20 3.0(7) . .
C69 C70 C71 F20 -177.6(4) . .
F19 C70 C71 C66 -178.7(4) . .
C69 C70 C71 C66 0.6(8) . .
C67 C66 C71 F20 177.5(4) . .
B1 C66 C71 F20 4.7(7) . .
C67 C66 C71 C70 -0.7(7) . .
B1 C66 C71 C70 -173.5(4) . .
C77 C72 C73 C76 5(3) 2_666 2_666
C77 C72 C73 C75 75(3) 2_666 2_666
C76 C72 C73 C75 70(2) 2_666 2_666
C77 C72 C73 C74 119(3) 2_666 .
C76 C72 C73 C74 113(3) 2_666 .
C76 C72 C73 C77 -5(3) 2_666 2_666
C76 C73 C74 C75 7(5) 2_666 2_666
C72 C73 C74 C75 -97(4) . 2_666
C77 C73 C74 C75 -54(5) 2_666 2_666
C76 C73 C74 C75 -59(4) 2_666 .
C75 C73 C74 C75 -66(4) 2_666 .
C72 C73 C74 C75 -163(3) . .
C77 C73 C74 C75 -120(3) 2_666 .
C76 C73 C74 C74 -34(4) 2_666 2_666
C75 C73 C74 C74 -41(3) 2_666 2_666
C72 C73 C74 C74 -138(3) . 2_666
C77 C73 C74 C74 -95(4) 2_666 2_666
C75 C74 C75 C74 0.000(10) 2_666 2_666
C73 C74 C75 C74 56(3) . 2_666
C75 C74 C75 C73 79(3) 2_666 2_666
C73 C74 C75 C73 136(2) . 2_666
C74 C74 C75 C73 79(3) 2_666 2_666
C75 C74 C75 C76 129(4) 2_666 .
C73 C74 C75 C76 -175(3) . .
C74 C74 C75 C76 129(4) 2_666 .
C73 C74 C75 C75 56(3) . 2_666
C74 C74 C75 C75 0.000(14) 2_666 2_666
C74 C75 C76 C73 -8(5) 2_666 2_666
C74 C75 C76 C73 -121(3) . 2_666
C75 C75 C76 C73 -86(4) 2_666 2_666
C74 C75 C76 C77 -81(6) 2_666 .
C73 C75 C76 C77 -73(3) 2_666 .
C74 C75 C76 C77 166(3) . .
C75 C75 C76 C77 -159(4) 2_666 .
C74 C75 C76 C72 -52(6) 2_666 2_666
C73 C75 C76 C72 -44.7(18) 2_666 2_666
C74 C75 C76 C72 -166(3) . 2_666
C75 C75 C76 C72 -131(4) 2_666 2_666
C73 C76 C77 C72 -5(3) 2_666 2_666
C75 C76 C77 C72 53(4) . 2_666
C75 C76 C77 C73 58(2) . 2_666
C72 C76 C77 C73 5(3) 2_666 2_666
C61 C60 B1 C48 -137.3(5) . .
C65 C60 B1 C48 50.5(5) . .
C61 C60 B1 C66 99.8(5) . .
C65 C60 B1 C66 -72.4(5) . .
C61 C60 B1 C54 -21.6(6) . .
C65 C60 B1 C54 166.2(4) . .
C49 C48 B1 C60 20.4(6) . .
C53 C48 B1 C60 -165.8(4) . .
C49 C48 B1 C66 136.3(4) . .
C53 C48 B1 C66 -49.9(5) . .
C49 C48 B1 C54 -102.0(5) . .
C53 C48 B1 C54 71.8(5) . .
C71 C66 B1 C60 104.5(5) . .
C67 C66 B1 C60 -67.8(5) . .
C71 C66 B1 C48 -18.2(6) . .
C67 C66 B1 C48 169.4(4) . .
C71 C66 B1 C54 -133.7(5) . .
C67 C66 B1 C54 54.0(5) . .
C55 C54 B1 C60 133.4(5) . .
C59 C54 B1 C60 -52.5(5) . .
C55 C54 B1 C48 -104.1(5) . .
C59 C54 B1 C48 70.1(5) . .
C55 C54 B1 C66 18.5(6) . .
C59 C54 B1 C66 -167.3(4) . .
